data_4506464
loop_
_publ_author_name
'Zhang, Ming-Dao'
'Di, Chang-Miao'
'Qin, Ling'
'Yao, Xiao-Qiang'
'Li, Yi-Zhi'
'Guo, Zi-Jian'
'Zheng, He-Gen'

_publ_section_title
;
 Diverse Structures of Metal--Organic Frameworks Based on a New Star-Like
 Tri(4-pyridylphenyl)amine Ligand
;
_journal_issue 8
_journal_name_full 'Crystal Growth &amp; Design'
_journal_page_first 3957
_journal_paper_doi 10.1021/cg300386p
_journal_volume 12
_journal_year 2012
_chemical_formula_moiety 'C86 H78 Co2 N8 O9'
_chemical_formula_sum 'C86 H78 Co2 N8 O9'
_chemical_formula_weight 1485.42
_chemical_name_systematic
; 
 ? 
;
_space_group_IT_number 2
_symmetry_cell_setting triclinic
_symmetry_space_group_name_Hall '-P 1'
_symmetry_space_group_name_H-M 'P -1'
_atom_sites_solution_hydrogens geom
_atom_sites_solution_primary direct
_atom_sites_solution_secondary difmap
_audit_creation_method SHELXL-97
_cell_angle_alpha 103.591(2)
_cell_angle_beta 100.939(2)
_cell_angle_gamma 91.078(2)
_cell_formula_units_Z 2
_cell_length_a 13.0956(15)
_cell_length_b 13.3473(15)
_cell_length_c 21.610(2)
_cell_measurement_reflns_used 5226
_cell_measurement_temperature 293(2)
_cell_measurement_theta_max 26.155
_cell_measurement_theta_min 2.219
_cell_volume 3596.8(7)
_computing_structure_refinement 'SHELXL-97 (Sheldrick, 1997)'
_computing_structure_solution 'SHELXS-97 (Sheldrick, 1990)'
_diffrn_ambient_temperature 293(2)
_diffrn_measured_fraction_theta_full 0.971
_diffrn_measured_fraction_theta_max 0.971
_diffrn_radiation_monochromator graphite
_diffrn_radiation_source 'fine-focus sealed tube'
_diffrn_radiation_type MoK\a
_diffrn_radiation_wavelength 0.71073
_diffrn_reflns_av_R_equivalents 0.0290
_diffrn_reflns_av_sigmaI/netI 0.0600
_diffrn_reflns_limit_h_max 16
_diffrn_reflns_limit_h_min -16
_diffrn_reflns_limit_k_max 16
_diffrn_reflns_limit_k_min -12
_diffrn_reflns_limit_l_max 25
_diffrn_reflns_limit_l_min -26
_diffrn_reflns_number 19173
_diffrn_reflns_theta_full 26.00
_diffrn_reflns_theta_max 26.00
_diffrn_reflns_theta_min 1.64
_exptl_absorpt_coefficient_mu 0.529
_exptl_absorpt_correction_T_max 0.904
_exptl_absorpt_correction_T_min 0.870
_exptl_absorpt_correction_type multi-scan
_exptl_crystal_colour purple
_exptl_crystal_density_diffrn 1.372
_exptl_crystal_density_method 'not measured'
_exptl_crystal_description block
_exptl_crystal_F_000 1552
_exptl_crystal_size_max 0.28
_exptl_crystal_size_mid 0.22
_exptl_crystal_size_min 0.19
_refine_diff_density_max 0.314
_refine_diff_density_min -0.535
_refine_diff_density_rms 0.059
_refine_ls_extinction_method none
_refine_ls_goodness_of_fit_ref 1.067
_refine_ls_hydrogen_treatment constr
_refine_ls_matrix_type fullcycle
_refine_ls_number_parameters 970
_refine_ls_number_reflns 13730
_refine_ls_number_restraints 0
_refine_ls_restrained_S_all 1.067
_refine_ls_R_factor_all 0.0811
_refine_ls_R_factor_gt 0.0595
_refine_ls_shift/su_max 0.001
_refine_ls_shift/su_mean 0.000
_refine_ls_structure_factor_coef Fsqd
_refine_ls_weighting_details 'calc w=1/[\s^2^(Fo^2^)+(0.0500P)^2^+1.8800P] where P=(Fo^2^+2Fc^2^)/3'
_refine_ls_weighting_scheme calc
_refine_ls_wR_factor_gt 0.1197
_refine_ls_wR_factor_ref 0.1238
_reflns_number_gt 9815
_reflns_number_total 13730
_reflns_threshold_expression >2sigma(I)
_cod_data_source_file cg300386p_si_002.cif
_cod_data_source_block 2
_cod_depositor_comments
;
The following automatic conversions were performed:

'_symmetry_cell_setting' value 'Triclinic' changed to 'triclinic'
according to /home/saulius/struct/CIF-dictionaries/cif_core.dic
dictionary named 'cif_core.dic' version 2.4.2 from 2011-04-26.

Automatic conversion script
Id: cif_fix_values 1891 2012-01-12 08:04:46Z andrius 
;
_cod_original_sg_symbol_H-M 'P-1   '
_cod_database_code 4506464

loop_
_symmetry_equiv_pos_as_xyz
'x, y, z'
'-x, -y, -z'

loop_
_atom_site_label
_atom_site_type_symbol
_atom_site_fract_x
_atom_site_fract_y
_atom_site_fract_z
_atom_site_U_iso_or_equiv
_atom_site_adp_type
_atom_site_occupancy
_atom_site_symmetry_multiplicity
_atom_site_calc_flag
_atom_site_refinement_flags
_atom_site_disorder_assembly
_atom_site_disorder_group
C1 C 1.0518(2) 1.3934(2) 0.22769(14) 0.0370(7) Uani 1 1 d . . .
C2 C 0.9873(3) 1.4716(3) 0.24522(16) 0.0470(8) Uani 1 1 d . . .
H2 H 0.9722 1.5194 0.2202 0.056 Uiso 1 1 calc R . .
C3 C 0.9456(3) 1.4787(3) 0.29978(14) 0.0430(7) Uani 1 1 d . . .
H3 H 0.9002 1.5300 0.3098 0.052 Uiso 1 1 calc R . .
C4 C 1.0251(3) 1.3370(3) 0.32097(16) 0.0492(8) Uani 1 1 d . . .
H4 H 1.0367 1.2892 0.3463 0.059 Uiso 1 1 calc R . .
C5 C 1.0676(3) 1.3247(3) 0.26696(16) 0.0470(8) Uani 1 1 d . . .
H5 H 1.1080 1.2691 0.2563 0.056 Uiso 1 1 calc R . .
C6 C 1.2343(3) 1.7024(3) -0.11532(15) 0.0517(9) Uani 1 1 d . . .
C7 C 1.3019(3) 1.7160(3) -0.15623(17) 0.0567(10) Uani 1 1 d . . .
H7 H 1.3482 1.6659 -0.1670 0.068 Uiso 1 1 calc R . .
C8 C 1.3007(4) 1.8016(3) -0.1804(2) 0.0637(10) Uani 1 1 d . . .
H8 H 1.3494 1.8091 -0.2055 0.076 Uiso 1 1 calc R . .
C9 C 1.1692(4) 1.8626(4) -0.1336(2) 0.0671(11) Uani 1 1 d . . .
H9 H 1.1215 1.9126 -0.1261 0.080 Uiso 1 1 calc R . .
C10 C 1.1655(4) 1.7805(3) -0.1049(2) 0.0654(11) Uani 1 1 d . . .
H10 H 1.1173 1.7774 -0.0787 0.079 Uiso 1 1 calc R . .
C11 C 1.5381(3) 1.0737(3) -0.06141(19) 0.0570(9) Uani 1 1 d . . .
C12 C 1.6183(3) 1.0461(3) -0.0188(2) 0.0635(10) Uani 1 1 d . . .
H12 H 1.6243 1.0752 0.0253 0.076 Uiso 1 1 calc R . .
C13 C 1.6899(3) 0.9779(3) -0.0381(2) 0.0634(10) Uani 1 1 d . . .
H13 H 1.7444 0.9649 -0.0072 0.076 Uiso 1 1 calc R . .
C14 C 1.6095(3) 0.9539(4) -0.1424(2) 0.0752(13) Uani 1 1 d . . .
H14 H 1.6059 0.9241 -0.1863 0.090 Uiso 1 1 calc R . .
C15 C 1.5347(3) 1.0236(3) -0.1248(2) 0.0713(12) Uani 1 1 d . . .
H15 H 1.4817 1.0358 -0.1569 0.086 Uiso 1 1 calc R . .
C16 C 1.1998(3) 1.3763(3) 0.06477(15) 0.0427(7) Uani 1 1 d . . .
C17 C 1.1786(3) 1.4713(3) 0.10148(16) 0.0512(9) Uani 1 1 d . . .
H17 H 1.1966 1.5323 0.0912 0.061 Uiso 1 1 calc R . .
C18 C 1.1305(3) 1.4738(3) 0.15353(17) 0.0489(8) Uani 1 1 d . . .
H18 H 1.1162 1.5374 0.1777 0.059 Uiso 1 1 calc R . .
C19 C 1.1032(2) 1.3860(2) 0.17081(14) 0.0368(7) Uani 1 1 d . . .
C20 C 1.1281(3) 1.2945(3) 0.13533(16) 0.0485(8) Uani 1 1 d . . .
H20 H 1.1139 1.2340 0.1474 0.058 Uiso 1 1 calc R . .
C21 C 1.1743(3) 1.2882(3) 0.08149(15) 0.0456(8) Uani 1 1 d . . .
H21 H 1.1875 1.2242 0.0572 0.055 Uiso 1 1 calc R . .
C22 C 1.2438(3) 1.4525(3) -0.02194(15) 0.0449(8) Uani 1 1 d . . .
C23 C 1.3323(3) 1.4913(3) -0.03717(17) 0.0504(8) Uani 1 1 d . . .
H23 H 1.3960 1.4643 -0.0254 0.060 Uiso 1 1 calc R . .
C24 C 1.3275(3) 1.5683(3) -0.06910(16) 0.0476(8) Uani 1 1 d . . .
H24 H 1.3874 1.5899 -0.0809 0.057 Uiso 1 1 calc R . .
C25 C 1.2349(3) 1.6155(3) -0.08468(15) 0.0467(8) Uani 1 1 d . . .
C26 C 1.1480(3) 1.5763(3) -0.06900(18) 0.0555(9) Uani 1 1 d . . .
H26 H 1.0849 1.6053 -0.0794 0.067 Uiso 1 1 calc R . .
C27 C 1.1499(3) 1.4978(3) -0.03921(18) 0.0557(9) Uani 1 1 d . . .
H27 H 1.0888 1.4736 -0.0301 0.067 Uiso 1 1 calc R . .
C28 C 1.3198(3) 1.2955(3) -0.00519(16) 0.0457(8) Uani 1 1 d . . .
C29 C 1.4004(3) 1.2754(3) 0.03944(18) 0.0551(9) Uani 1 1 d . . .
H29 H 1.4079 1.3109 0.0827 0.066 Uiso 1 1 calc R . .
C30 C 1.4704(3) 1.2045(3) 0.02228(18) 0.0559(9) Uani 1 1 d . . .
H30 H 1.5245 1.1930 0.0540 0.067 Uiso 1 1 calc R . .
C31 C 1.4623(3) 1.1494(3) -0.04165(17) 0.0497(8) Uani 1 1 d . . .
C32 C 1.3824(3) 1.1698(3) -0.08575(18) 0.0569(9) Uani 1 1 d . . .
H32 H 1.3744 1.1338 -0.1290 0.068 Uiso 1 1 calc R . .
C33 C 1.3118(3) 1.2427(3) -0.06878(17) 0.0550(9) Uani 1 1 d . . .
H33 H 1.2589 1.2558 -0.1007 0.066 Uiso 1 1 calc R . .
C34 C 0.5054(3) 0.7537(2) 0.69118(14) 0.0423(8) Uani 1 1 d . . .
C35 C 0.6029(3) 0.7950(3) 0.68664(17) 0.0478(8) Uani 1 1 d . . .
H35 H 0.6639 0.7664 0.7020 0.057 Uiso 1 1 calc R . .
C36 C 0.6072(3) 0.8769(3) 0.65967(15) 0.0444(8) Uani 1 1 d . C .
H36 H 0.6724 0.9013 0.6564 0.053 Uiso 1 1 calc R . .
C37 C 0.4331(3) 0.8883(2) 0.64473(14) 0.0396(7) Uani 1 1 d . C .
H37 H 0.3743 0.9220 0.6318 0.048 Uiso 1 1 calc R . .
C38 C 0.4196(3) 0.8050(3) 0.66974(16) 0.0438(8) Uani 1 1 d . . .
H38 H 0.3532 0.7828 0.6724 0.053 Uiso 1 1 calc R . .
C39 C 0.1002(3) 0.1319(3) 0.74036(17) 0.0564(9) Uani 1 1 d . . .
C40 C 0.0000(3) 0.1623(3) 0.71530(18) 0.0562(9) Uani 1 1 d . . .
H40 H -0.0063 0.2260 0.7050 0.067 Uiso 1 1 calc R . .
C41 C -0.0875(4) 0.0976(3) 0.7062(2) 0.0674(11) Uani 1 1 d . . .
H41 H -0.1520 0.1189 0.6896 0.081 Uiso 1 1 calc R . .
C42 C 0.0093(4) -0.0231(4) 0.7397(2) 0.0721(12) Uani 1 1 d . . .
H42 H 0.0131 -0.0895 0.7462 0.086 Uiso 1 1 calc R . .
C43 C 0.0996(4) 0.0359(3) 0.7509(2) 0.0651(11) Uani 1 1 d . . .
H43 H 0.1623 0.0098 0.7660 0.078 Uiso 1 1 calc R . .
C44 C 0.8403(3) 0.2113(3) 0.8876(2) 0.0625(10) Uani 1 1 d . . .
C45 C 0.8425(4) 0.1506(3) 0.9290(2) 0.0672(11) Uani 1 1 d . . .
H45 H 0.7828 0.1394 0.9445 0.081 Uiso 1 1 calc R . .
C46 C 0.9330(4) 0.1039(4) 0.9492(2) 0.0682(11) Uani 1 1 d . . .
H46 H 0.9256 0.0559 0.9733 0.082 Uiso 1 1 calc R . .
C47 C 1.0258(4) 0.1875(3) 0.9016(2) 0.0690(11) Uani 1 1 d . . .
H47 H 1.0897 0.2035 0.8923 0.083 Uiso 1 1 calc R . .
C48 C 0.9401(3) 0.2339(3) 0.8775(2) 0.0663(11) Uani 1 1 d . . .
H48 H 0.9481 0.2820 0.8536 0.080 Uiso 1 1 calc R . .
C49 C 0.4943(3) 0.6612(3) 0.71682(15) 0.0424(8) Uani 1 1 d . . .
C50 C 0.4093(3) 0.5931(3) 0.69471(15) 0.0463(8) Uani 1 1 d . . .
H50 H 0.3555 0.6074 0.6638 0.056 Uiso 1 1 calc R . .
C51 C 0.3985(3) 0.5047(3) 0.71532(16) 0.0482(8) Uani 1 1 d . . .
H51 H 0.3385 0.4609 0.6988 0.058 Uiso 1 1 calc R . .
C52 C 0.4795(3) 0.4807(3) 0.76197(16) 0.0480(8) Uani 1 1 d . . .
C53 C 0.5653(3) 0.5508(3) 0.78574(16) 0.0536(10) Uani 1 1 d . . .
H53 H 0.6182 0.5382 0.8177 0.064 Uiso 1 1 calc R . .
C54 C 0.5748(3) 0.6373(3) 0.76406(16) 0.0502(9) Uani 1 1 d . . .
H54 H 0.6346 0.6813 0.7803 0.060 Uiso 1 1 calc R . .
C55 C 0.3794(3) 0.3271(3) 0.77266(16) 0.0468(8) Uani 1 1 d . . .
C56 C 0.2869(3) 0.3673(3) 0.78405(17) 0.0508(9) Uani 1 1 d . . .
H56 H 0.2848 0.4383 0.7993 0.061 Uiso 1 1 calc R . .
C57 C 0.1975(3) 0.3049(3) 0.77334(17) 0.0526(9) Uani 1 1 d . . .
H57 H 0.1358 0.3340 0.7811 0.063 Uiso 1 1 calc R . .
C58 C 0.1988(3) 0.1995(3) 0.75112(17) 0.0506(9) Uani 1 1 d . . .
C59 C 0.2898(3) 0.1601(3) 0.74202(19) 0.0571(10) Uani 1 1 d . . .
H59 H 0.2928 0.0888 0.7295 0.068 Uiso 1 1 calc R . .
C60 C 0.3782(3) 0.2222(3) 0.7507(2) 0.0584(10) Uani 1 1 d . . .
H60 H 0.4390 0.1924 0.7415 0.070 Uiso 1 1 calc R . .
C61 C 0.7437(3) 0.2583(3) 0.86086(19) 0.0559(9) Uani 1 1 d . . .
C62 C 0.7273(3) 0.2709(3) 0.79821(19) 0.0597(10) Uani 1 1 d . . .
H62 H 0.7763 0.2495 0.7727 0.072 Uiso 1 1 calc R . .
C63 C 0.6398(3) 0.3147(3) 0.7729(2) 0.0624(11) Uani 1 1 d . . .
H63 H 0.6296 0.3218 0.7304 0.075 Uiso 1 1 calc R . .
C64 C 0.5676(3) 0.3478(3) 0.81006(17) 0.0506(9) Uani 1 1 d . . .
C65 C 0.5825(3) 0.3335(3) 0.87223(17) 0.0508(9) Uani 1 1 d . . .
H65 H 0.5332 0.3545 0.8976 0.061 Uiso 1 1 calc R . .
C66 C 0.6687(3) 0.2888(3) 0.89685(18) 0.0483(8) Uani 1 1 d . . .
H66 H 0.6770 0.2789 0.9386 0.058 Uiso 1 1 calc R . .
C67 C 0.7192(2) 1.3314(2) 0.56203(16) 0.0377(7) Uani 1 1 d . . .
C69 C 0.6086(3) 1.4084(3) 0.48336(18) 0.0486(8) Uani 1 1 d . . .
H69A H 0.5756 1.4730 0.4838 0.058 Uiso 1 1 calc R A 1
H69B H 0.6211 1.3805 0.4400 0.058 Uiso 1 1 calc R A 1
C70 C 0.5394(3) 1.3347(3) 0.50027(19) 0.0505(9) Uani 1 1 d . C .
H70A H 0.5219 1.2729 0.4651 0.061 Uiso 1 1 calc R B 1
H70B H 0.4754 1.3658 0.5086 0.061 Uiso 1 1 calc R B 1
C72 C 0.8053(2) 1.4460(2) 0.50382(17) 0.0377(7) Uani 1 1 d . . .
C68A C 0.7125(2) 1.4280(2) 0.53272(16) 0.0388(7) Uani 0.566(8) 1 d P C 1
H68A H 0.7098 1.4848 0.5658 0.047 Uiso 0.566(8) 1 d PR C 1
C71A C 0.6023(2) 1.3078(2) 0.56305(17) 0.0397(7) Uani 0.566(8) 1 d P C 1
C73A C 0.5577(5) 1.3840(5) 0.6113(4) 0.057(2) Uani 0.566(8) 1 d P C 1
H73A H 0.4859 1.3634 0.6083 0.085 Uiso 0.566(8) 1 calc PR C 1
H73B H 0.5623 1.4510 0.6025 0.085 Uiso 0.566(8) 1 calc PR C 1
H73C H 0.5960 1.3868 0.6543 0.085 Uiso 0.566(8) 1 calc PR C 1
C68B C 0.7125(2) 1.4280(2) 0.53272(16) 0.0388(7) Uani 0.434(8) 1 d P C 2
C71B C 0.6023(2) 1.3078(2) 0.56305(17) 0.0397(7) Uani 0.434(8) 1 d P C 2
H71B H 0.5841 1.3496 0.5978 0.048 Uiso 0.434(8) 1 d PR C 2
C73B C 0.6981(7) 1.5228(6) 0.5875(4) 0.047(2) Uani 0.434(8) 1 d P C 2
H73D H 0.6939 1.5836 0.5708 0.071 Uiso 0.434(8) 1 calc PR C 2
H73E H 0.7565 1.5320 0.6231 0.071 Uiso 0.434(8) 1 calc PR C 2
H73F H 0.6352 1.5112 0.6021 0.071 Uiso 0.434(8) 1 calc PR C 2
C74 C 0.7908(3) 1.3470(3) 0.62997(19) 0.0653(11) Uani 1 1 d . C .
H74A H 0.7857 1.2857 0.6454 0.098 Uiso 1 1 calc R . .
H74B H 0.7695 1.4044 0.6597 0.098 Uiso 1 1 calc R . .
H74C H 0.8617 1.3607 0.6268 0.098 Uiso 1 1 calc R . .
C75 C 0.7595(3) 1.2417(3) 0.51572(18) 0.0485(8) Uani 1 1 d . C .
H75A H 0.8300 1.2592 0.5136 0.073 Uiso 1 1 calc R . .
H75B H 0.7163 1.2294 0.4731 0.073 Uiso 1 1 calc R . .
H75C H 0.7574 1.1804 0.5316 0.073 Uiso 1 1 calc R . .
C76 C 0.5747(2) 1.1973(2) 0.56334(15) 0.0345(6) Uani 1 1 d . . .
C77 C 0.7943(3) 0.7934(3) 0.47411(17) 0.0448(8) Uani 1 1 d . . .
C79 C 0.8756(3) 0.9581(3) 0.54006(18) 0.0510(9) Uani 1 1 d . . .
H79A H 0.8501 0.9707 0.5804 0.061 Uiso 1 1 calc R D 1
H79B H 0.9042 1.0229 0.5354 0.061 Uiso 1 1 calc R D 1
C80 C 0.9636(3) 0.8728(3) 0.53922(18) 0.0497(8) Uani 1 1 d . F .
H80A H 1.0285 0.9003 0.5324 0.060 Uiso 1 1 calc R E 1
H80B H 0.9768 0.8506 0.5795 0.060 Uiso 1 1 calc R E 1
C82 C 0.6826(2) 0.9466(2) 0.49134(15) 0.0350(7) Uani 1 1 d . . .
C78A C 0.7886(2) 0.9107(2) 0.48255(16) 0.0381(7) Uani 0.623(8) 1 d P F 1
H78A H 0.8056 0.9271 0.4462 0.046 Uiso 0.623(8) 1 d PR F 1
C81A C 0.9146(2) 0.7854(2) 0.48276(15) 0.0365(7) Uani 0.623(8) 1 d P F 1
C83A C 0.9331(5) 0.8009(5) 0.4182(3) 0.0544(19) Uani 0.623(8) 1 d P F 1
H83C H 0.8733 0.8292 0.3971 0.065 Uiso 0.623(8) 1 calc PR F 1
H83D H 0.9445 0.7357 0.3911 0.065 Uiso 0.623(8) 1 calc PR F 1
H83A H 0.9933 0.8477 0.4257 0.065 Uiso 0.623(8) 1 calc PR F 1
C78B C 0.7886(2) 0.9107(2) 0.48255(16) 0.0381(7) Uani 0.377(8) 1 d P F 2
C81B C 0.9146(2) 0.7854(2) 0.48276(15) 0.0365(7) Uani 0.377(8) 1 d P F 2
H81B H 0.9316 0.7961 0.4441 0.044 Uiso 0.377(8) 1 d PR F 2
C83B C 0.8228(7) 0.9427(9) 0.4246(5) 0.055(3) Uani 0.377(8) 1 d P F 2
H83E H 0.8975 0.9487 0.4318 0.066 Uiso 0.377(8) 1 calc PR F 2
H83F H 0.7960 1.0080 0.4210 0.066 Uiso 0.377(8) 1 calc PR F 2
H83B H 0.7961 0.8913 0.3853 0.066 Uiso 0.377(8) 1 calc PR F 2
C84 C 0.7329(4) 0.7319(3) 0.4070(2) 0.0755(14) Uani 1 1 d . F .
H84D H 0.6929 0.6746 0.4124 0.113 Uiso 1 1 calc R . .
H84E H 0.7808 0.7067 0.3793 0.113 Uiso 1 1 calc R . .
H84F H 0.6868 0.7762 0.3877 0.113 Uiso 1 1 calc R . .
C85 C 0.7534(3) 0.7557(3) 0.5282(2) 0.0590(10) Uani 1 1 d . F .
H85A H 0.7957 0.7884 0.5697 0.089 Uiso 1 1 calc R . .
H85B H 0.7567 0.6821 0.5207 0.089 Uiso 1 1 calc R . .
H85C H 0.6825 0.7732 0.5276 0.089 Uiso 1 1 calc R . .
C86 C 0.9423(2) 0.6774(2) 0.48761(13) 0.0294(6) Uani 1 1 d . . .
Co1 Co 0.94547(3) 1.45598(3) 0.434814(18) 0.02907(10) Uani 1 1 d . . .
Co2 Co 0.52928(3) 1.01970(3) 0.573016(19) 0.03072(10) Uani 1 1 d . . .
N1 N 0.96729(19) 1.4160(2) 0.33836(12) 0.0351(5) Uani 1 1 d . C .
N2 N 1.2341(3) 1.8753(3) -0.17033(17) 0.0676(9) Uani 1 1 d . . .
N3 N 1.6824(3) 0.9295(3) -0.10097(17) 0.0645(9) Uani 1 1 d . . .
N4 N 0.5245(2) 0.9247(2) 0.63758(11) 0.0378(6) Uani 1 1 d . . .
N5 N -0.0836(3) 0.0083(3) 0.72006(19) 0.0741(10) Uani 1 1 d . . .
N6 N 1.0208(3) 0.1171(3) 0.93979(17) 0.0651(9) Uani 1 1 d . . .
N7 N 1.2494(2) 1.3732(2) 0.01020(14) 0.0515(7) Uani 1 1 d . . .
N8 N 0.4746(3) 0.3921(2) 0.78642(15) 0.0516(7) Uani 1 1 d . . .
O1 O 0.88863(17) 1.48717(18) 0.54271(12) 0.0473(6) Uani 1 1 d . . .
O2 O 0.79697(18) 1.4186(2) 0.44097(12) 0.0516(6) Uani 1 1 d . C .
O3 O 0.59089(18) 1.16850(17) 0.61537(10) 0.0420(5) Uani 1 1 d . C .
O4 O 0.54026(17) 1.13220(15) 0.51095(10) 0.0364(5) Uani 1 1 d . . .
O5 O 0.65919(16) 0.96448(17) 0.54555(10) 0.0381(5) Uani 1 1 d . F .
O6 O 0.61912(16) 0.95194(15) 0.43854(10) 0.0334(4) Uani 1 1 d . . .
O7 O 0.92088(17) 0.60421(16) 0.43731(10) 0.0371(5) Uani 1 1 d . . .
O8 O 0.99528(16) 0.66869(15) 0.54094(9) 0.0345(4) Uani 1 1 d . . .
O9 O 0.8175(2) 0.8871(2) 0.78924(15) 0.0742(8) Uani 1 1 d . . .
H9B H 0.8379 0.9340 0.7728 0.089 Uiso 1 1 d R . .
H9C H 0.7948 0.9148 0.8232 0.089 Uiso 1 1 d R . .

loop_
_atom_site_aniso_label
_atom_site_aniso_U_11
_atom_site_aniso_U_22
_atom_site_aniso_U_33
_atom_site_aniso_U_23
_atom_site_aniso_U_13
_atom_site_aniso_U_12
C1 0.0416(17) 0.0409(17) 0.0288(15) 0.0090(13) 0.0065(13) 0.0042(13)
C2 0.059(2) 0.050(2) 0.0377(17) 0.0151(15) 0.0151(15) 0.0153(16)
C3 0.051(2) 0.052(2) 0.0319(16) 0.0176(14) 0.0132(14) 0.0101(15)
C4 0.066(2) 0.046(2) 0.0402(18) 0.0151(15) 0.0157(16) 0.0168(17)
C5 0.071(2) 0.0374(18) 0.0401(17) 0.0154(14) 0.0198(16) 0.0173(16)
C6 0.068(2) 0.059(2) 0.0287(16) 0.0158(16) 0.0054(16) 0.0139(18)
C7 0.069(3) 0.064(2) 0.0391(19) 0.0138(17) 0.0135(17) 0.014(2)
C8 0.075(3) 0.062(3) 0.061(2) 0.022(2) 0.020(2) 0.015(2)
C9 0.070(3) 0.069(3) 0.067(3) 0.021(2) 0.015(2) 0.021(2)
C10 0.078(3) 0.054(2) 0.069(3) 0.017(2) 0.022(2) 0.019(2)
C11 0.068(3) 0.046(2) 0.057(2) 0.0078(17) 0.0161(19) 0.0093(18)
C12 0.061(3) 0.059(2) 0.072(3) 0.011(2) 0.021(2) 0.016(2)
C13 0.061(3) 0.068(3) 0.064(2) 0.016(2) 0.021(2) 0.013(2)
C14 0.062(3) 0.078(3) 0.069(3) -0.011(2) 0.009(2) 0.016(2)
C15 0.062(3) 0.063(3) 0.073(3) -0.016(2) 0.011(2) 0.014(2)
C16 0.0443(19) 0.051(2) 0.0374(17) 0.0127(15) 0.0153(14) 0.0112(15)
C17 0.076(3) 0.0415(19) 0.0429(18) 0.0153(15) 0.0225(18) 0.0046(17)
C18 0.058(2) 0.0442(19) 0.0458(19) 0.0094(15) 0.0151(16) 0.0119(16)
C19 0.0407(17) 0.0431(17) 0.0291(15) 0.0118(13) 0.0086(13) 0.0105(13)
C20 0.066(2) 0.0425(19) 0.0427(18) 0.0132(15) 0.0219(17) 0.0076(16)
C21 0.059(2) 0.0453(19) 0.0360(17) 0.0106(14) 0.0154(15) 0.0163(16)
C22 0.050(2) 0.057(2) 0.0319(16) 0.0143(15) 0.0127(14) 0.0129(16)
C23 0.056(2) 0.052(2) 0.049(2) 0.0139(16) 0.0217(17) 0.0167(17)
C24 0.054(2) 0.053(2) 0.0400(18) 0.0138(16) 0.0148(16) 0.0124(16)
C25 0.060(2) 0.048(2) 0.0324(16) 0.0106(14) 0.0089(15) 0.0118(16)
C26 0.054(2) 0.063(2) 0.052(2) 0.0168(18) 0.0132(17) 0.0188(18)
C27 0.050(2) 0.070(3) 0.053(2) 0.0221(19) 0.0150(17) 0.0181(18)
C28 0.055(2) 0.050(2) 0.0382(17) 0.0168(15) 0.0165(15) 0.0120(16)
C29 0.062(2) 0.064(2) 0.0402(18) 0.0102(17) 0.0127(17) 0.0171(19)
C30 0.062(2) 0.060(2) 0.047(2) 0.0106(18) 0.0136(18) 0.0123(18)
C31 0.065(2) 0.0398(19) 0.0464(19) 0.0118(15) 0.0151(17) 0.0075(16)
C32 0.073(3) 0.057(2) 0.0402(19) 0.0069(17) 0.0150(18) 0.0108(19)
C33 0.068(3) 0.065(2) 0.0349(18) 0.0145(17) 0.0133(17) 0.0145(19)
C34 0.063(2) 0.0404(17) 0.0289(15) 0.0145(13) 0.0148(14) 0.0111(15)
C35 0.047(2) 0.048(2) 0.0486(19) 0.0133(16) 0.0067(15) 0.0117(15)
C36 0.0382(18) 0.058(2) 0.0388(17) 0.0197(15) 0.0035(14) 0.0035(15)
C37 0.0498(19) 0.0416(17) 0.0349(16) 0.0156(13) 0.0178(14) 0.0160(14)
C38 0.052(2) 0.0438(18) 0.0431(18) 0.0181(15) 0.0185(15) 0.0145(15)
C39 0.070(3) 0.059(2) 0.0393(19) 0.0149(17) 0.0044(17) 0.0053(19)
C40 0.065(2) 0.055(2) 0.052(2) 0.0134(17) 0.0185(18) 0.0116(18)
C41 0.071(3) 0.062(3) 0.067(3) 0.012(2) 0.012(2) 0.003(2)
C42 0.075(3) 0.066(3) 0.067(3) 0.022(2) -0.012(2) -0.010(2)
C43 0.066(3) 0.056(2) 0.064(3) 0.016(2) -0.009(2) -0.004(2)
C44 0.063(3) 0.064(3) 0.065(3) 0.024(2) 0.014(2) 0.017(2)
C45 0.064(3) 0.071(3) 0.071(3) 0.025(2) 0.012(2) 0.015(2)
C46 0.064(3) 0.075(3) 0.068(3) 0.024(2) 0.010(2) 0.009(2)
C47 0.059(3) 0.068(3) 0.074(3) 0.009(2) 0.009(2) 0.001(2)
C48 0.067(3) 0.065(3) 0.066(3) 0.008(2) 0.018(2) 0.007(2)
C49 0.063(2) 0.0386(17) 0.0312(15) 0.0144(13) 0.0142(15) 0.0125(15)
C50 0.061(2) 0.051(2) 0.0280(15) 0.0139(14) 0.0064(15) 0.0069(17)
C51 0.065(2) 0.047(2) 0.0352(17) 0.0145(15) 0.0107(16) 0.0068(17)
C52 0.076(3) 0.0384(18) 0.0345(17) 0.0144(14) 0.0154(16) 0.0115(17)
C53 0.081(3) 0.043(2) 0.0339(17) 0.0162(15) -0.0042(17) 0.0118(18)
C54 0.065(2) 0.050(2) 0.0345(17) 0.0180(15) -0.0017(16) 0.0030(17)
C55 0.065(2) 0.0379(18) 0.0397(18) 0.0125(14) 0.0118(16) 0.0147(16)
C56 0.067(2) 0.0407(19) 0.048(2) 0.0140(16) 0.0143(18) 0.0146(17)
C57 0.074(3) 0.045(2) 0.0435(19) 0.0153(16) 0.0159(18) 0.0181(18)
C58 0.070(2) 0.043(2) 0.0397(18) 0.0084(15) 0.0135(17) 0.0101(17)
C59 0.068(3) 0.0367(19) 0.065(2) 0.0153(17) 0.004(2) 0.0130(18)
C60 0.058(2) 0.040(2) 0.070(3) 0.0080(18) 0.0003(19) 0.0166(17)
C61 0.068(3) 0.043(2) 0.061(2) 0.0132(17) 0.0206(19) 0.0166(17)
C62 0.067(3) 0.064(2) 0.056(2) 0.0206(19) 0.0218(19) 0.023(2)
C63 0.074(3) 0.062(3) 0.058(2) 0.022(2) 0.020(2) 0.021(2)
C64 0.068(2) 0.0382(18) 0.047(2) 0.0105(15) 0.0144(17) 0.0170(17)
C65 0.062(2) 0.051(2) 0.0423(19) 0.0179(16) 0.0108(16) 0.0086(17)
C66 0.057(2) 0.0449(19) 0.049(2) 0.0182(16) 0.0165(17) 0.0133(16)
C67 0.0359(17) 0.0330(16) 0.0456(18) 0.0115(14) 0.0097(14) -0.0016(13)
C69 0.0318(17) 0.060(2) 0.057(2) 0.0190(18) 0.0089(15) 0.0062(15)
C70 0.045(2) 0.0378(18) 0.068(2) 0.0210(17) 0.0002(17) -0.0007(15)
C72 0.0340(17) 0.0269(15) 0.056(2) 0.0101(14) 0.0182(15) 0.0051(12)
C68A 0.0335(16) 0.0327(16) 0.0540(19) 0.0124(14) 0.0157(14) 0.0050(12)
C71A 0.0367(17) 0.0274(15) 0.055(2) 0.0102(14) 0.0083(14) 0.0053(12)
C73A 0.050(4) 0.045(4) 0.072(5) 0.005(3) 0.018(3) 0.005(3)
C68B 0.0335(16) 0.0327(16) 0.0540(19) 0.0124(14) 0.0157(14) 0.0050(12)
C71B 0.0367(17) 0.0274(15) 0.055(2) 0.0102(14) 0.0083(14) 0.0053(12)
C73B 0.056(5) 0.030(4) 0.059(5) 0.002(3) 0.029(4) 0.002(3)
C74 0.060(3) 0.068(3) 0.056(2) 0.013(2) -0.0129(19) -0.003(2)
C75 0.046(2) 0.0398(18) 0.064(2) 0.0143(16) 0.0176(17) 0.0183(15)
C76 0.0348(16) 0.0362(16) 0.0384(16) 0.0119(13) 0.0183(13) 0.0011(12)
C77 0.0385(18) 0.0395(18) 0.056(2) 0.0125(15) 0.0061(15) 0.0108(14)
C79 0.048(2) 0.046(2) 0.056(2) 0.0048(16) 0.0112(17) 0.0027(16)
C80 0.047(2) 0.0401(19) 0.059(2) 0.0116(16) 0.0039(17) -0.0016(15)
C82 0.0409(17) 0.0285(15) 0.0402(17) 0.0128(13) 0.0135(14) 0.0060(12)
C78A 0.0392(18) 0.0349(16) 0.0423(17) 0.0109(13) 0.0108(14) 0.0078(13)
C81A 0.0366(17) 0.0341(16) 0.0468(18) 0.0192(14) 0.0158(14) 0.0089(13)
C83A 0.072(4) 0.049(3) 0.047(3) 0.024(3) 0.011(3) -0.021(3)
C78B 0.0392(18) 0.0349(16) 0.0423(17) 0.0109(13) 0.0108(14) 0.0078(13)
C81B 0.0366(17) 0.0341(16) 0.0468(18) 0.0192(14) 0.0158(14) 0.0089(13)
C83B 0.039(5) 0.086(8) 0.046(5) 0.016(5) 0.020(4) -0.005(5)
C84 0.069(3) 0.060(3) 0.066(3) -0.021(2) -0.017(2) 0.016(2)
C85 0.059(2) 0.050(2) 0.078(3) 0.024(2) 0.025(2) 0.0032(18)
C86 0.0319(15) 0.0339(15) 0.0316(15) 0.0125(12) 0.0221(12) 0.0146(12)
Co1 0.0320(2) 0.0322(2) 0.02758(19) 0.01308(16) 0.00961(15) 0.00579(16)
Co2 0.0341(2) 0.0311(2) 0.0344(2) 0.01811(17) 0.01191(16) 0.00636(16)
N1 0.0340(14) 0.0414(14) 0.0321(13) 0.0103(11) 0.0099(10) 0.0035(11)
N2 0.073(2) 0.066(2) 0.065(2) 0.0179(18) 0.0129(18) 0.0161(18)
N3 0.060(2) 0.065(2) 0.064(2) 0.0014(17) 0.0205(17) 0.0113(17)
N4 0.0472(16) 0.0411(14) 0.0292(13) 0.0150(11) 0.0093(11) 0.0104(12)
N5 0.069(3) 0.070(2) 0.077(3) 0.017(2) -0.001(2) -0.0051(19)
N6 0.063(2) 0.071(2) 0.063(2) 0.0155(18) 0.0184(17) 0.0161(18)
N7 0.061(2) 0.0593(19) 0.0405(15) 0.0181(14) 0.0177(14) 0.0142(15)
N8 0.069(2) 0.0350(15) 0.0542(18) 0.0154(13) 0.0128(15) 0.0139(14)
O1 0.0341(13) 0.0453(13) 0.0648(15) 0.0159(12) 0.0132(11) -0.0031(10)
O2 0.0368(13) 0.0646(16) 0.0578(15) 0.0162(13) 0.0179(11) 0.0064(11)
O3 0.0577(15) 0.0372(12) 0.0349(11) 0.0119(9) 0.0148(10) 0.0001(10)
O4 0.0459(13) 0.0280(11) 0.0401(12) 0.0137(9) 0.0134(10) 0.0030(9)
O5 0.0347(11) 0.0439(12) 0.0423(12) 0.0197(10) 0.0118(9) 0.0118(9)
O6 0.0363(11) 0.0326(11) 0.0375(11) 0.0152(9) 0.0132(9) 0.0113(8)
O7 0.0456(13) 0.0384(12) 0.0320(11) 0.0131(9) 0.0126(9) 0.0150(9)
O8 0.0409(12) 0.0326(11) 0.0322(11) 0.0111(9) 0.0082(9) 0.0077(9)
O9 0.073(2) 0.076(2) 0.078(2) 0.0233(16) 0.0180(16) 0.0154(16)

loop_
_atom_type_symbol
_atom_type_description
_atom_type_scat_dispersion_real
_atom_type_scat_dispersion_imag
_atom_type_scat_source
C C 0.0033 0.0016 'International Tables Vol C Tables 4.2.6.8 and 6.1.1.4'
H H 0.0000 0.0000 'International Tables Vol C Tables 4.2.6.8 and 6.1.1.4'
N N 0.0061 0.0033 'International Tables Vol C Tables 4.2.6.8 and 6.1.1.4'
O O 0.0106 0.0060 'International Tables Vol C Tables 4.2.6.8 and 6.1.1.4'
Co Co 0.3494 0.9721 'International Tables Vol C Tables 4.2.6.8 and 6.1.1.4'

loop_
_geom_angle_atom_site_label_1
_geom_angle_atom_site_label_2
_geom_angle_atom_site_label_3
_geom_angle
_geom_angle_site_symmetry_1
_geom_angle_site_symmetry_3
C5 C1 C2 115.9(3) . .
C5 C1 C19 122.4(3) . .
C2 C1 C19 121.7(3) . .
C3 C2 C1 119.9(3) . .
C3 C2 H2 120.1 . .
C1 C2 H2 120.1 . .
N1 C3 C2 122.8(3) . .
N1 C3 H3 118.6 . .
C2 C3 H3 118.6 . .
N1 C4 C5 121.5(3) . .
N1 C4 H4 119.3 . .
C5 C4 H4 119.3 . .
C4 C5 C1 121.3(3) . .
C4 C5 H5 119.4 . .
C1 C5 H5 119.4 . .
C10 C6 C7 114.2(3) . .
C10 C6 C25 121.7(4) . .
C7 C6 C25 124.0(3) . .
C8 C7 C6 120.9(4) . .
C8 C7 H7 119.5 . .
C6 C7 H7 119.5 . .
N2 C8 C7 124.1(4) . .
N2 C8 H8 117.9 . .
C7 C8 H8 117.9 . .
N2 C9 C10 125.2(4) . .
N2 C9 H9 117.4 . .
C10 C9 H9 117.4 . .
C9 C10 C6 119.8(4) . .
C9 C10 H10 120.1 . .
C6 C10 H10 120.1 . .
C15 C11 C12 113.2(4) . .
C15 C11 C31 122.6(4) . .
C12 C11 C31 124.2(4) . .
C13 C12 C11 123.5(4) . .
C13 C12 H12 118.3 . .
C11 C12 H12 118.3 . .
N3 C13 C12 121.1(4) . .
N3 C13 H13 119.5 . .
C12 C13 H13 119.5 . .
N3 C14 C15 123.2(4) . .
N3 C14 H14 118.4 . .
C15 C14 H14 118.4 . .
C11 C15 C14 121.4(4) . .
C11 C15 H15 119.3 . .
C14 C15 H15 119.3 . .
C21 C16 C17 119.3(3) . .
C21 C16 N7 121.3(3) . .
C17 C16 N7 119.3(3) . .
C18 C17 C16 119.1(3) . .
C18 C17 H17 120.5 . .
C16 C17 H17 120.5 . .
C19 C18 C17 122.6(3) . .
C19 C18 H18 118.7 . .
C17 C18 H18 118.7 . .
C20 C19 C18 117.0(3) . .
C20 C19 C1 122.8(3) . .
C18 C19 C1 120.2(3) . .
C19 C20 C21 122.3(3) . .
C19 C20 H20 118.9 . .
C21 C20 H20 118.9 . .
C16 C21 C20 119.7(3) . .
C16 C21 H21 120.2 . .
C20 C21 H21 120.2 . .
C23 C22 N7 120.7(3) . .
C23 C22 C27 117.2(3) . .
N7 C22 C27 122.0(3) . .
C24 C23 C22 121.2(3) . .
C24 C23 H23 119.4 . .
C22 C23 H23 119.4 . .
C23 C24 C25 121.7(3) . .
C23 C24 H24 119.2 . .
C25 C24 H24 119.2 . .
C26 C25 C24 116.3(3) . .
C26 C25 C6 123.5(3) . .
C24 C25 C6 120.2(3) . .
C27 C26 C25 123.1(4) . .
C27 C26 H26 118.5 . .
C25 C26 H26 118.5 . .
C26 C27 C22 120.4(4) . .
C26 C27 H27 119.8 . .
C22 C27 H27 119.8 . .
C29 C28 C33 117.5(3) . .
C29 C28 N7 123.4(3) . .
C33 C28 N7 118.9(3) . .
C28 C29 C30 121.8(3) . .
C28 C29 H29 119.1 . .
C30 C29 H29 119.1 . .
C29 C30 C31 121.2(4) . .
C29 C30 H30 119.4 . .
C31 C30 H30 119.4 . .
C32 C31 C30 116.7(3) . .
C32 C31 C11 121.2(3) . .
C30 C31 C11 122.1(4) . .
C31 C32 C33 122.4(3) . .
C31 C32 H32 118.8 . .
C33 C32 H32 118.8 . .
C28 C33 C32 120.3(4) . .
C28 C33 H33 119.8 . .
C32 C33 H33 119.8 . .
C38 C34 C35 115.7(3) . .
C38 C34 C49 121.7(3) . .
C35 C34 C49 122.6(3) . .
C36 C35 C34 119.6(3) . .
C36 C35 H35 120.2 . .
C34 C35 H35 120.2 . .
N4 C36 C35 124.7(3) . .
N4 C36 H36 117.7 . .
C35 C36 H36 117.7 . .
N4 C37 C38 124.7(3) . .
N4 C37 H37 117.6 . .
C38 C37 H37 117.6 . .
C37 C38 C34 119.8(3) . .
C37 C38 H38 120.1 . .
C34 C38 H38 120.1 . .
C43 C39 C40 114.3(3) . .
C43 C39 C58 123.1(3) . .
C40 C39 C58 122.6(3) . .
C41 C40 C39 120.3(3) . .
C41 C40 H40 119.9 . .
C39 C40 H40 119.9 . .
N5 C41 C40 122.5(4) . .
N5 C41 H41 118.7 . .
C40 C41 H41 118.7 . .
N5 C42 C43 123.8(4) . .
N5 C42 H42 118.1 . .
C43 C42 H42 118.1 . .
C39 C43 C42 121.3(4) . .
C39 C43 H43 119.4 . .
C42 C43 H43 119.4 . .
C45 C44 C48 112.2(4) . .
C45 C44 C61 123.4(4) . .
C48 C44 C61 124.1(4) . .
C44 C45 C46 120.9(4) . .
C44 C45 H45 119.5 . .
C46 C45 H45 119.5 . .
N6 C46 C45 129.2(5) . .
N6 C46 H46 115.4 . .
C45 C46 H46 115.4 . .
C48 C47 N6 122.4(4) . .
C48 C47 H47 118.8 . .
N6 C47 H47 118.8 . .
C47 C48 C44 122.1(4) . .
C47 C48 H48 118.9 . .
C44 C48 H48 118.9 . .
C50 C49 C54 116.7(3) . .
C50 C49 C34 122.2(3) . .
C54 C49 C34 121.1(3) . .
C49 C50 C51 123.7(3) . .
C49 C50 H50 118.2 . .
C51 C50 H50 118.2 . .
C50 C51 C52 119.4(4) . .
C50 C51 H51 120.3 . .
C52 C51 H51 120.3 . .
C53 C52 N8 119.5(3) . .
C53 C52 C51 117.2(3) . .
N8 C52 C51 123.3(3) . .
C54 C53 C52 122.4(3) . .
C54 C53 H53 118.8 . .
C52 C53 H53 118.8 . .
C53 C54 C49 120.6(4) . .
C53 C54 H54 119.7 . .
C49 C54 H54 119.7 . .
C60 C55 C56 116.8(4) . .
C60 C55 N8 121.5(3) . .
C56 C55 N8 121.6(3) . .
C57 C56 C55 121.4(3) . .
C57 C56 H56 119.3 . .
C55 C56 H56 119.3 . .
C56 C57 C58 120.4(4) . .
C56 C57 H57 119.8 . .
C58 C57 H57 119.8 . .
C59 C58 C57 118.1(4) . .
C59 C58 C39 122.2(3) . .
C57 C58 C39 119.7(3) . .
C58 C59 C60 121.6(4) . .
C58 C59 H59 119.2 . .
C60 C59 H59 119.2 . .
C55 C60 C59 121.5(4) . .
C55 C60 H60 119.2 . .
C59 C60 H60 119.2 . .
C66 C61 C62 118.0(4) . .
C66 C61 C44 121.9(4) . .
C62 C61 C44 120.2(4) . .
C63 C62 C61 121.1(4) . .
C63 C62 H62 119.4 . .
C61 C62 H62 119.4 . .
C64 C63 C62 120.1(4) . .
C64 C63 H63 119.9 . .
C62 C63 H63 119.9 . .
C63 C64 C65 119.0(4) . .
C63 C64 N8 122.9(3) . .
C65 C64 N8 118.1(3) . .
C66 C65 C64 120.7(4) . .
C66 C65 H65 119.7 . .
C64 C65 H65 119.7 . .
C65 C66 C61 121.0(3) . .
C65 C66 H66 119.5 . .
C61 C66 H66 119.5 . .
C75 C67 C74 107.3(3) . .
C75 C67 C68A 109.4(3) . .
C74 C67 C68A 115.5(3) . .
C75 C67 C71A 110.6(3) . .
C74 C67 C71A 112.5(3) . .
C68A C67 C71A 101.5(2) . .
C70 C69 C68A 109.5(3) . .
C70 C69 H69A 109.8 . .
C68A C69 H69A 109.8 . .
C70 C69 H69B 109.8 . .
C68A C69 H69B 109.8 . .
H69A C69 H69B 108.2 . .
C69 C70 C71A 105.8(3) . .
C69 C70 H70A 110.6 . .
C71A C70 H70A 110.6 . .
C69 C70 H70B 110.6 . .
C71A C70 H70B 110.6 . .
H70A C70 H70B 108.7 . .
O1 C72 O2 123.2(3) . .
O1 C72 C68A 117.5(3) . .
O2 C72 C68A 119.3(3) . .
C72 C68A C69 113.7(3) . .
C72 C68A C67 113.3(3) . .
C69 C68A C67 104.3(3) . .
C72 C68A H68A 107.8 . .
C69 C68A H68A 109.9 . .
C67 C68A H68A 107.6 . .
C73A C71A C76 112.4(4) . .
C73A C71A C67 115.4(4) . .
C76 C71A C67 114.6(2) . .
C73A C71A C70 97.4(4) . .
C76 C71A C70 110.3(3) . .
C67 C71A C70 104.9(3) . .
C73A C71A H71B 10.9 . .
C76 C71A H71B 108.2 . .
C67 C71A H71B 110.5 . .
C70 C71A H71B 108.3 . .
C71A C73A H73A 109.5 . .
C71A C73A H73B 109.5 . .
H73A C73A H73B 109.5 . .
C71A C73A H73C 109.5 . .
H73A C73A H73C 109.5 . .
H73B C73A H73C 109.5 . .
C71A C73A H71B 15.6 . .
H73A C73A H71B 115.4 . .
H73B C73A H71B 117.8 . .
H73C C73A H71B 93.9 . .
H68A C73B H73D 109.1 . .
H68A C73B H73E 103.8 . .
H73D C73B H73E 109.5 . .
H68A C73B H73F 115.3 . .
H73D C73B H73F 109.5 . .
H73E C73B H73F 109.5 . .
C67 C74 H74A 109.5 . .
C67 C74 H74B 109.5 . .
H74A C74 H74B 109.5 . .
C67 C74 H74C 109.5 . .
H74A C74 H74C 109.5 . .
H74B C74 H74C 109.5 . .
C67 C75 H75A 109.5 . .
C67 C75 H75B 109.5 . .
H75A C75 H75B 109.5 . .
C67 C75 H75C 109.5 . .
H75A C75 H75C 109.5 . .
H75B C75 H75C 109.5 . .
O4 C76 O3 119.1(3) . .
O4 C76 C71A 120.1(3) . .
O3 C76 C71A 120.7(3) . .
O4 C76 Co2 64.17(15) . .
O3 C76 Co2 55.18(15) . .
C71A C76 Co2 175.6(2) . .
C78A C77 C84 112.0(3) . .
C78A C77 C85 112.0(3) . .
C84 C77 C85 109.0(3) . .
C78A C77 C81A 99.9(3) . .
C84 C77 C81A 113.6(3) . .
C85 C77 C81A 110.2(3) . .
C78A C79 C80 105.1(3) . .
C78A C79 H79A 110.7 . .
C80 C79 H79A 110.7 . .
C78A C79 H79B 110.7 . .
C80 C79 H79B 110.7 . .
H79A C79 H79B 108.8 . .
C81A C80 C79 103.0(3) . .
C81A C80 H80A 111.2 . .
C79 C80 H80A 111.2 . .
C81A C80 H80B 111.2 . .
C79 C80 H80B 111.2 . .
H80A C80 H80B 109.1 . .
O5 C82 O6 124.1(3) . .
O5 C82 C78A 120.5(3) . .
O6 C82 C78A 115.3(3) . .
C82 C78A C79 113.6(3) . .
C82 C78A C77 112.5(3) . .
C79 C78A C77 104.7(3) . .
C82 C78A H78A 110.3 . .
C79 C78A H78A 107.5 . .
C77 C78A H78A 107.8 . .
C80 C81A C86 116.6(3) . .
C80 C81A C83A 112.5(3) . .
C86 C81A C83A 108.7(3) . .
C80 C81A C77 106.7(3) . .
C86 C81A C77 110.0(2) . .
C83A C81A C77 101.2(3) . .
C80 C81A H81B 109.6 . .
C86 C81A H81B 107.9 . .
C83A C81A H81B 4.4 . .
C77 C81A H81B 105.4 . .
C81A C83A H83C 109.5 . .
C81A C83A H83D 109.5 . .
H83C C83A H83D 109.5 . .
C81A C83A H83A 109.5 . .
H83C C83A H83A 109.5 . .
H83D C83A H83A 109.5 . .
C81A C83A H81B 7.2 . .
H83C C83A H81B 115.5 . .
H83D C83A H81B 109.5 . .
H83A C83A H81B 103.1 . .
H78A C83B H83E 113.7 . .
H78A C83B H83F 110.2 . .
H83E C83B H83F 109.5 . .
H78A C83B H83B 104.4 . .
H83E C83B H83B 109.5 . .
H83F C83B H83B 109.5 . .
C77 C84 H84D 109.5 . .
C77 C84 H84E 109.5 . .
H84D C84 H84E 109.5 . .
C77 C84 H84F 109.5 . .
H84D C84 H84F 109.5 . .
H84E C84 H84F 109.5 . .
C77 C85 H85A 109.5 . .
C77 C85 H85B 109.5 . .
H85A C85 H85B 109.5 . .
C77 C85 H85C 109.5 . .
H85A C85 H85C 109.5 . .
H85B C85 H85C 109.5 . .
O8 C86 O7 123.7(3) . .
O8 C86 C81A 116.8(3) . .
O7 C86 C81A 119.1(3) . .
O8 Co1 O7 160.67(9) 2_776 1_565
O8 Co1 O2 95.33(9) 2_776 .
O7 Co1 O2 94.39(10) 1_565 .
O8 Co1 N1 96.00(9) 2_776 .
O7 Co1 N1 95.84(9) 1_565 .
O2 Co1 N1 111.78(10) . .
O8 Co1 O1 82.90(9) 2_776 2_786
O7 Co1 O1 83.21(9) 1_565 2_786
O2 Co1 O1 164.22(10) . 2_786
N1 Co1 O1 83.99(10) . 2_786
O8 Co1 Co1 79.31(6) 2_776 2_786
O7 Co1 Co1 81.94(6) 1_565 2_786
O2 Co1 Co1 106.28(7) . 2_786
N1 Co1 Co1 141.92(7) . 2_786
O1 Co1 Co1 57.95(7) 2_786 2_786
O6 Co2 O5 156.13(9) 2_676 .
O6 Co2 O3 98.04(9) 2_676 .
O5 Co2 O3 96.35(9) . .
O6 Co2 N4 96.11(9) 2_676 .
O5 Co2 N4 94.80(9) . .
O3 Co2 N4 115.33(9) . .
O6 Co2 O4 84.86(8) 2_676 .
O5 Co2 O4 86.01(8) . .
O3 Co2 O4 59.93(8) . .
N4 Co2 O4 175.27(9) . .
O6 Co2 O4 81.29(8) 2_676 2_676
O5 Co2 O4 78.52(8) . 2_676
O3 Co2 O4 159.23(7) . 2_676
N4 Co2 O4 85.29(9) . 2_676
O4 Co2 O4 99.44(6) . 2_676
O6 Co2 C76 90.16(9) 2_676 .
O5 Co2 C76 92.88(9) . .
O3 Co2 C76 30.01(9) . .
N4 Co2 C76 145.27(10) . .
O4 Co2 C76 30.00(9) . .
O4 Co2 C76 129.44(8) 2_676 .
C3 N1 C4 118.5(2) . .
C3 N1 Co1 121.51(16) . .
C4 N1 Co1 118.36(15) . .
C9 N2 C8 115.6(3) . .
C14 N3 C13 117.5(3) . .
C37 N4 C36 115.4(2) . .
C37 N4 Co2 120.00(15) . .
C36 N4 Co2 122.42(16) . .
C41 N5 C42 117.6(4) . .
C46 N6 C47 112.4(4) . .
C22 N7 C28 117.7(2) . .
C22 N7 C16 122.2(2) . .
C28 N7 C16 119.3(2) . .
C52 N8 C64 120.5(3) . .
C52 N8 C55 121.5(3) . .
C64 N8 C55 115.9(3) . .
C72 O1 Co1 152.8(2) . 2_786
C72 O2 Co1 99.72(19) . .
C76 O3 Co2 94.82(19) . .
C76 O4 Co2 85.83(17) . .
C76 O4 Co2 166.38(19) . 2_676
Co2 O4 Co2 80.56(6) . 2_676
C82 O5 Co2 129.6(2) . .
C82 O6 Co2 128.32(19) . 2_676
C86 O7 Co1 124.91(18) . 1_545
C86 O8 Co1 129.33(19) . 2_776
H9B O9 H9C 109.5 . .

loop_
_geom_bond_atom_site_label_1
_geom_bond_atom_site_label_2
_geom_bond_distance
_geom_bond_site_symmetry_2
C1 C5 1.382(4) .
C1 C2 1.384(4) .
C1 C19 1.494(4) .
C2 C3 1.375(4) .
C2 H2 0.9300 .
C3 N1 1.312(3) .
C3 H3 0.9300 .
C4 N1 1.334(3) .
C4 C5 1.363(5) .
C4 H4 0.9300 .
C5 H5 0.9300 .
C6 C10 1.397(5) .
C6 C7 1.402(5) .
C6 C25 1.464(5) .
C7 C8 1.362(5) .
C7 H7 0.9300 .
C8 N2 1.334(4) .
C8 H8 0.9300 .
C9 N2 1.303(4) .
C9 C10 1.384(6) .
C9 H9 0.9300 .
C10 H10 0.9300 .
C11 C15 1.368(5) .
C11 C12 1.376(6) .
C11 C31 1.478(5) .
C12 C13 1.373(5) .
C12 H12 0.9300 .
C13 N3 1.343(4) .
C13 H13 0.9300 .
C14 N3 1.283(5) .
C14 C15 1.407(6) .
C14 H14 0.9300 .
C15 H15 0.9300 .
C16 C21 1.362(5) .
C16 C17 1.393(5) .
C16 N7 1.443(3) .
C17 C18 1.384(5) .
C17 H17 0.9300 .
C18 C19 1.371(5) .
C18 H18 0.9300 .
C19 C20 1.363(4) .
C20 C21 1.396(5) .
C20 H20 0.9300 .
C21 H21 0.9300 .
C22 C23 1.386(5) .
C22 N7 1.392(3) .
C22 C27 1.406(5) .
C23 C24 1.362(5) .
C23 H23 0.9300 .
C24 C25 1.398(5) .
C24 H24 0.9300 .
C25 C26 1.375(5) .
C26 C27 1.351(5) .
C26 H26 0.9300 .
C27 H27 0.9300 .
C28 C29 1.364(5) .
C28 C33 1.372(5) .
C28 N7 1.424(3) .
C29 C30 1.368(5) .
C29 H29 0.9300 .
C30 C31 1.387(5) .
C30 H30 0.9300 .
C31 C32 1.354(5) .
C32 C33 1.389(5) .
C32 H32 0.9300 .
C33 H33 0.9300 .
C34 C38 1.388(4) .
C34 C35 1.410(5) .
C34 C49 1.484(3) .
C35 C36 1.358(5) .
C35 H35 0.9300 .
C36 N4 1.334(3) .
C36 H36 0.9300 .
C37 N4 1.333(3) .
C37 C38 1.368(4) .
C37 H37 0.9300 .
C38 H38 0.9300 .
C39 C43 1.352(4) .
C39 C40 1.426(5) .
C39 C58 1.510(4) .
C40 C41 1.377(5) .
C40 H40 0.9300 .
C41 N5 1.294(6) .
C41 H41 0.9300 .
C42 N5 1.319(6) .
C42 C43 1.358(6) .
C42 H42 0.9300 .
C43 H43 0.9300 .
C44 C45 1.337(6) .
C44 C48 1.404(6) .
C44 C61 1.501(5) .
C45 C46 1.395(6) .
C45 H45 0.9300 .
C46 N6 1.221(5) .
C46 H46 0.9300 .
C47 C48 1.368(6) .
C47 N6 1.397(6) .
C47 H47 0.9300 .
C48 H48 0.9300 .
C49 C50 1.360(5) .
C49 C54 1.418(5) .
C50 C51 1.369(5) .
C50 H50 0.9300 .
C51 C52 1.416(5) .
C51 H51 0.9300 .
C52 C53 1.385(5) .
C52 N8 1.409(4) .
C53 C54 1.355(5) .
C53 H53 0.9300 .
C54 H54 0.9300 .
C55 C60 1.368(5) .
C55 C56 1.375(5) .
C55 N8 1.446(5) .
C56 C57 1.374(5) .
C56 H56 0.9300 .
C57 C58 1.377(5) .
C57 H57 0.9300 .
C58 C59 1.340(5) .
C59 C60 1.369(6) .
C59 H59 0.9300 .
C60 H60 0.9300 .
C61 C66 1.375(5) .
C61 C62 1.381(5) .
C62 C63 1.375(5) .
C62 H62 0.9300 .
C63 C64 1.368(5) .
C63 H63 0.9300 .
C64 C65 1.379(5) .
C64 N8 1.423(5) .
C65 C66 1.364(5) .
C65 H65 0.9300 .
C66 H66 0.9300 .
C67 C75 1.542(4) .
C67 C74 1.551(5) .
C67 C68A 1.561(4) .
C67 C71A 1.563(4) .
C69 C70 1.478(5) .
C69 C68A 1.537(5) .
C69 H69A 0.9700 .
C69 H69B 0.9700 .
C70 C71A 1.569(5) .
C70 H70A 0.9700 .
C70 H70B 0.9700 .
C72 O1 1.270(4) .
C72 O2 1.304(4) .
C72 C68A 1.507(4) .
C68A H68A 0.9193 .
C71A C73A 1.490(7) .
C71A C76 1.514(4) .
C71A H71B 0.8978 .
C73A H73A 0.9600 .
C73A H73B 0.9600 .
C73A H73C 0.9600 .
C73A H71B 0.6314 .
C73B H68A 0.6459 .
C73B H73D 0.9600 .
C73B H73E 0.9600 .
C73B H73F 0.9600 .
C74 H74A 0.9600 .
C74 H74B 0.9600 .
C74 H74C 0.9600 .
C75 H75A 0.9600 .
C75 H75B 0.9600 .
C75 H75C 0.9600 .
C76 O4 1.253(4) .
C76 O3 1.254(4) .
C76 Co2 2.499(3) .
C77 C78A 1.538(4) .
C77 C84 1.548(5) .
C77 C85 1.552(5) .
C77 C81A 1.559(4) .
C79 C78A 1.519(5) .
C79 C80 1.634(5) .
C79 H79A 0.9700 .
C79 H79B 0.9700 .
C80 C81A 1.506(5) .
C80 H80A 0.9700 .
C80 H80B 0.9700 .
C82 O5 1.237(4) .
C82 O6 1.295(4) .
C82 C78A 1.509(4) .
C78A H78A 0.9276 .
C81A C86 1.516(4) .
C81A C83A 1.520(6) .
C81A H81B 0.9454 .
C83A H83C 0.9600 .
C83A H83D 0.9600 .
C83A H83A 0.9600 .
C83A H81B 0.5817 .
C83B H78A 0.6283 .
C83B H83E 0.9600 .
C83B H83F 0.9600 .
C83B H83B 0.9600 .
C84 H84D 0.9600 .
C84 H84E 0.9600 .
C84 H84F 0.9600 .
C85 H85A 0.9600 .
C85 H85B 0.9600 .
C85 H85C 0.9600 .
C86 O8 1.260(3) .
C86 O7 1.261(3) .
Co1 O8 1.987(2) 2_776
Co1 O7 2.000(2) 1_565
Co1 O2 2.035(2) .
Co1 N1 2.102(2) .
Co1 O1 2.213(2) 2_786
Co1 Co1 2.8656(8) 2_786
Co2 O6 1.967(2) 2_676
Co2 O5 2.004(2) .
Co2 O3 2.059(2) .
Co2 N4 2.103(2) .
Co2 O4 2.2553(19) .
Co2 O4 2.410(2) 2_676
O1 Co1 2.213(2) 2_786
O4 Co2 2.410(2) 2_676
O6 Co2 1.967(2) 2_676
O7 Co1 2.000(2) 1_545
O8 Co1 1.987(2) 2_776
O9 H9B 0.8501 .
O9 H9C 0.8500 .
